data_1010799
_chemical_name_systematic
;
Strontium tetracyanoplatinate(II) pentahydrate
;
_chemical_formula_structural 'Sr Pt (C N)4 (H2 O)5'
_chemical_formula_sum 'H10 N4 O5 Pt Sr'
_publ_section_title
;
Etude cristallographique du platinocyanure de strontium Sr Pt (C N)~4~
(H~2~ O)~5~
;

loop_
_publ_author_name
'Brasseur, H'
'de Rassenfosse, A'

_journal_name_full
;
Bulletin de la Societe Royal des Sciences de Liege
;
_journal_coden_ASTM BSRSA6
_journal_volume 5
_journal_year 1936
_journal_page_first 123
_journal_page_last 129
_cell_length_a 10.555
_cell_length_b 15.42
_cell_length_c 7.131
_cell_angle_alpha 90
_cell_angle_beta 94.82
_cell_angle_gamma 90
_cell_volume 1156.5
_cell_formula_units_Z 4

loop_
_atom_site_label
_atom_site_fract_x
_atom_site_fract_y
_atom_site_fract_z
? ? ? ?

_cod_database_code 1010799
